data_2233655
loop_
_publ_author_name
'Lu, Gui-Fen'
'Zhu, Min'
'Zhu, Wei-Hua'
'Ou, Zhong-Ping'

_publ_section_title
;
 2-Ethyl 4-methyl 5-ethyl-3-methyl-1<i>H</i>-pyrrole-2,4-dicarboxylate
;
_journal_coeditor_code VM2149
_journal_issue 2
_journal_name_full 'Acta Crystallographica Section E'
_journal_page_first o483
_journal_paper_doi 10.1107/S1600536812001729
_journal_volume 68
_journal_year 2012
_chemical_formula_iupac 'C12 H17 N O4'
_chemical_formula_moiety 'C12 H17 N O4'
_chemical_formula_sum 'C12 H17 N O4'
_chemical_formula_weight 239.27
_chemical_name_systematic
;
2-Ethyl 4-methyl 5-ethyl-3-methyl-1<i>H</i>-pyrrole-2,4-dicarboxylate
;
_space_group_IT_number 2
_symmetry_cell_setting triclinic
_symmetry_space_group_name_Hall '-P 1'
_symmetry_space_group_name_H-M 'P -1'
_atom_sites_solution_hydrogens geom
_atom_sites_solution_primary direct
_atom_sites_solution_secondary difmap
_audit_creation_method SHELXL-97
_cell_angle_alpha 77.948(2)
_cell_angle_beta 73.135(2)
_cell_angle_gamma 69.970(2)
_cell_formula_units_Z 2
_cell_length_a 7.2827(10)
_cell_length_b 8.8573(12)
_cell_length_c 11.1806(16)
_cell_measurement_reflns_used 1663
_cell_measurement_temperature 293(2)
_cell_measurement_theta_max 26.8
_cell_measurement_theta_min 2.43
_cell_volume 643.62(15)
_computing_cell_refinement 'SAINT-Plus (Bruker, 2001)'
_computing_data_collection 'APEX2 (Bruker, 2004)'
_computing_data_reduction 'SAINT-Plus (Bruker, 2001)'
_computing_molecular_graphics 'XP in SHELXTL (Sheldrick, 2008)'
_computing_publication_material 'SHELXL97 (Sheldrick, 2008)'
_computing_structure_refinement 'SHELXL97 (Sheldrick, 2008)'
_computing_structure_solution 'SHELXS97 (Sheldrick, 2008)'
_diffrn_ambient_temperature 293(2)
_diffrn_measured_fraction_theta_full 0.989
_diffrn_measured_fraction_theta_max 0.989
_diffrn_measurement_device_type 'Bruker APEXII CCD area-detector'
_diffrn_measurement_method '\f and \w scans'
_diffrn_radiation_monochromator graphite
_diffrn_radiation_source 'fine-focus sealed tube'
_diffrn_radiation_type MoK\a
_diffrn_radiation_wavelength 0.71073
_diffrn_reflns_av_R_equivalents 0.0179
_diffrn_reflns_av_sigmaI/netI 0.0291
_diffrn_reflns_limit_h_max 6
_diffrn_reflns_limit_h_min -8
_diffrn_reflns_limit_k_max 9
_diffrn_reflns_limit_k_min -10
_diffrn_reflns_limit_l_max 13
_diffrn_reflns_limit_l_min -13
_diffrn_reflns_number 3249
_diffrn_reflns_theta_full 25.00
_diffrn_reflns_theta_max 25.00
_diffrn_reflns_theta_min 2.93
_diffrn_standards_number 0
_exptl_absorpt_coefficient_mu 0.093
_exptl_absorpt_correction_T_max 0.9945
_exptl_absorpt_correction_T_min 0.9862
_exptl_absorpt_correction_type multi-scan
_exptl_absorpt_process_details '(SADABS; Sheldrick, 2003)'
_exptl_crystal_colour colorless
_exptl_crystal_density_diffrn 1.235
_exptl_crystal_density_method 'not measured'
_exptl_crystal_description sheet
_exptl_crystal_F_000 256
_exptl_crystal_size_max 0.15
_exptl_crystal_size_mid 0.12
_exptl_crystal_size_min 0.06
_refine_diff_density_max 0.505
_refine_diff_density_min -0.359
_refine_ls_extinction_coef 0.046(17)
_refine_ls_extinction_expression Fc^*^=kFc[1+0.001xFc^2^\l^3^/sin(2\q)]^-1/4^
_refine_ls_extinction_method 'SHELXL97 (Sheldrick, 2008)'
_refine_ls_goodness_of_fit_ref 1.107
_refine_ls_hydrogen_treatment mixed
_refine_ls_matrix_type full
_refine_ls_number_parameters 159
_refine_ls_number_reflns 2255
_refine_ls_number_restraints 1
_refine_ls_restrained_S_all 1.107
_refine_ls_R_factor_all 0.0745
_refine_ls_R_factor_gt 0.0665
_refine_ls_shift/su_max 0.000
_refine_ls_shift/su_mean 0.000
_refine_ls_structure_factor_coef Fsqd
_refine_ls_weighting_details 'calc w=1/[\s^2^(Fo^2^)+(0.1366P)^2^+0.1514P] where P=(Fo^2^+2Fc^2^)/3'
_refine_ls_weighting_scheme calc
_refine_ls_wR_factor_gt 0.2093
_refine_ls_wR_factor_ref 0.2196
_reflns_number_gt 1891
_reflns_number_total 2255
_reflns_threshold_expression I>2sigma(I)
_cod_data_source_file vm2149.cif
_cod_data_source_block I
_cod_database_code 2233655
_cod_database_fobs_code 2233655

loop_
_symmetry_equiv_pos_as_xyz
'x, y, z'
'-x, -y, -z'

loop_
_atom_site_type_symbol
_atom_site_label
_atom_site_fract_x
_atom_site_fract_y
_atom_site_fract_z
_atom_site_U_iso_or_equiv
_atom_site_adp_type
_atom_site_calc_flag
_atom_site_refinement_flags
_atom_site_occupancy
_atom_site_symmetry_multiplicity
C C10 0.3898(4) -0.0962(3) -0.1197(2) 0.0550(6) Uani d . 1 1
H H10A 0.4158 -0.2064 -0.0808 0.082 Uiso calc R 1 1
H H10B 0.5149 -0.0720 -0.1553 0.082 Uiso calc R 1 1
H H10C 0.3217 -0.0814 -0.1849 0.082 Uiso calc R 1 1
C C11 0.2132(4) -0.1884(3) 0.1807(2) 0.0560(6) Uani d . 1 1
C C12 0.3494(6) -0.4707(4) 0.1703(3) 0.0963(11) Uani d . 1 1
H H12A 0.4249 -0.5445 0.1089 0.144 Uiso calc R 1 1
H H12B 0.2222 -0.4899 0.2098 0.144 Uiso calc R 1 1
H H12C 0.4232 -0.4871 0.2328 0.144 Uiso calc R 1 1
O O4 0.3164(3) -0.3073(2) 0.10932(18) 0.0785(6) Uani d . 1 1
O O3 0.1512(4) -0.2162(3) 0.29184(19) 0.0950(8) Uani d . 1 1
H H1A 0.020(3) 0.3365(14) 0.079(2) 0.052(7) Uiso d D 1 1
C C1 0.1913(3) 0.1820(3) -0.04297(19) 0.0461(5) Uani d . 1 1
C C2 0.2603(3) 0.0150(2) -0.02273(19) 0.0439(5) Uani d . 1 1
C C3 0.1853(3) -0.0280(3) 0.1078(2) 0.0470(6) Uani d . 1 1
C C4 0.0707(3) 0.1150(3) 0.1615(2) 0.0491(6) Uani d . 1 1
C C5 0.2114(4) 0.3014(3) -0.1527(2) 0.0569(6) Uani d . 1 1
C C6 0.3253(8) 0.3461(4) -0.3746(3) 0.1147(15) Uani d . 1 1
H H6A 0.1902 0.4037 -0.3852 0.138 Uiso calc R 1 1
H H6B 0.3889 0.4250 -0.3721 0.138 Uiso calc R 1 1
C C7 0.4382(8) 0.2543(6) -0.4772(3) 0.1304(17) Uani d . 1 1
H H7A 0.4460 0.3259 -0.5547 0.196 Uiso calc R 1 1
H H7B 0.3730 0.1779 -0.4801 0.196 Uiso calc R 1 1
H H7C 0.5715 0.1974 -0.4659 0.196 Uiso calc R 1 1
C C8 -0.0423(4) 0.1442(3) 0.2940(2) 0.0621(7) Uani d . 1 1
H H8A -0.1565 0.2409 0.2921 0.075 Uiso calc R 1 1
H H8B -0.0940 0.0540 0.3344 0.075 Uiso calc R 1 1
C C9 0.0830(5) 0.1639(4) 0.3707(3) 0.0857(9) Uani d . 1 1
H H9A 0.0028 0.1823 0.4542 0.129 Uiso calc R 1 1
H H9B 0.1322 0.2546 0.3324 0.129 Uiso calc R 1 1
H H9C 0.1946 0.0676 0.3748 0.129 Uiso calc R 1 1
N N1 0.0782(3) 0.2382(2) 0.07013(17) 0.0503(5) Uani d D 1 1
O O1 0.1384(3) 0.4462(2) -0.15035(18) 0.0821(7) Uani d . 1 1
O O2 0.3170(3) 0.2368(2) -0.25857(16) 0.0748(6) Uani d . 1 1

loop_
_atom_site_aniso_label
_atom_site_aniso_U_11
_atom_site_aniso_U_22
_atom_site_aniso_U_33
_atom_site_aniso_U_12
_atom_site_aniso_U_13
_atom_site_aniso_U_23
C10 0.0654(14) 0.0407(12) 0.0528(13) -0.0105(10) -0.0084(10) -0.0104(10)
C11 0.0628(13) 0.0460(13) 0.0535(13) -0.0180(10) -0.0088(10) 0.0016(10)
C12 0.130(3) 0.0388(15) 0.097(2) -0.0178(16) -0.016(2) 0.0119(14)
O4 0.1114(15) 0.0334(10) 0.0680(12) -0.0114(9) -0.0062(11) 0.0025(8)
O3 0.1393(19) 0.0586(12) 0.0578(12) -0.0263(12) 0.0044(12) 0.0097(9)
C1 0.0501(11) 0.0386(11) 0.0423(11) -0.0088(8) -0.0071(8) -0.0033(8)
C2 0.0436(10) 0.0389(11) 0.0467(11) -0.0113(9) -0.0087(8) -0.0047(8)
C3 0.0480(11) 0.0404(11) 0.0495(12) -0.0137(9) -0.0083(9) -0.0025(9)
C4 0.0478(11) 0.0438(12) 0.0483(12) -0.0118(9) -0.0047(9) -0.0027(9)
C5 0.0677(14) 0.0397(12) 0.0484(13) -0.0075(10) -0.0055(10) -0.0003(9)
C6 0.183(4) 0.0601(18) 0.0511(17) -0.014(2) 0.007(2) 0.0112(14)
C7 0.186(4) 0.123(3) 0.0515(19) -0.033(3) -0.008(2) 0.001(2)
C8 0.0667(14) 0.0542(14) 0.0494(13) -0.0144(11) 0.0032(11) -0.0029(10)
C9 0.104(2) 0.101(2) 0.0500(15) -0.0386(19) -0.0048(14) -0.0093(15)
N1 0.0533(10) 0.0370(10) 0.0479(11) -0.0050(8) -0.0044(8) -0.0040(8)
O1 0.1135(15) 0.0386(10) 0.0600(11) -0.0033(9) 0.0023(10) 0.0007(8)
O2 0.1088(14) 0.0453(10) 0.0434(10) -0.0087(9) 0.0013(9) -0.0001(7)

loop_
_atom_type_symbol
_atom_type_description
_atom_type_scat_dispersion_real
_atom_type_scat_dispersion_imag
_atom_type_scat_source
C C 0.0033 0.0016 'International Tables Vol C Tables 4.2.6.8 and 6.1.1.4'
H H 0.0000 0.0000 'International Tables Vol C Tables 4.2.6.8 and 6.1.1.4'
N N 0.0061 0.0033 'International Tables Vol C Tables 4.2.6.8 and 6.1.1.4'
O O 0.0106 0.0060 'International Tables Vol C Tables 4.2.6.8 and 6.1.1.4'

loop_
_geom_angle_atom_site_label_1
_geom_angle_atom_site_label_2
_geom_angle_atom_site_label_3
_geom_angle
C2 C10 H10A 109.5
C2 C10 H10B 109.5
H10A C10 H10B 109.5
C2 C10 H10C 109.5
H10A C10 H10C 109.5
H10B C10 H10C 109.5
O3 C11 O4 121.4(2)
O3 C11 C3 126.0(2)
O4 C11 C3 112.6(2)
O4 C12 H12A 109.5
O4 C12 H12B 109.5
H12A C12 H12B 109.5
O4 C12 H12C 109.5
H12A C12 H12C 109.5
H12B C12 H12C 109.5
C11 O4 C12 117.6(2)
N1 C1 C2 108.30(19)
N1 C1 C5 117.4(2)
C2 C1 C5 134.3(2)
C1 C2 C3 105.90(18)
C1 C2 C10 126.4(2)
C3 C2 C10 127.7(2)
C4 C3 C2 107.89(19)
C4 C3 C11 122.8(2)
C2 C3 C11 129.3(2)
N1 C4 C3 107.36(19)
N1 C4 C8 121.0(2)
C3 C4 C8 131.6(2)
O1 C5 O2 122.4(2)
O1 C5 C1 124.1(2)
O2 C5 C1 113.5(2)
C7 C6 O2 108.8(3)
C7 C6 H6A 109.9
O2 C6 H6A 109.9
C7 C6 H6B 109.9
O2 C6 H6B 109.9
H6A C6 H6B 108.3
C6 C7 H7A 109.5
C6 C7 H7B 109.5
H7A C7 H7B 109.5
C6 C7 H7C 109.5
H7A C7 H7C 109.5
H7B C7 H7C 109.5
C9 C8 C4 113.3(2)
C9 C8 H8A 108.9
C4 C8 H8A 108.9
C9 C8 H8B 108.9
C4 C8 H8B 108.9
H8A C8 H8B 107.7
C8 C9 H9A 109.5
C8 C9 H9B 109.5
H9A C9 H9B 109.5
C8 C9 H9C 109.5
H9A C9 H9C 109.5
H9B C9 H9C 109.5
C4 N1 C1 110.53(19)
C4 N1 H1A 125.5(17)
C1 N1 H1A 124.0(17)
C5 O2 C6 117.1(2)

loop_
_geom_bond_atom_site_label_1
_geom_bond_atom_site_label_2
_geom_bond_distance
C10 C2 1.500(3)
C10 H10A 0.9600
C10 H10B 0.9600
C10 H10C 0.9600
C11 O3 1.197(3)
C11 O4 1.330(3)
C11 C3 1.463(3)
C12 O4 1.436(3)
C12 H12A 0.9600
C12 H12B 0.9600
C12 H12C 0.9600
C1 N1 1.380(3)
C1 C2 1.381(3)
C1 C5 1.451(3)
C2 C3 1.422(3)
C3 C4 1.401(3)
C4 N1 1.335(3)
C4 C8 1.498(3)
C5 O1 1.211(3)
C5 O2 1.331(3)
C6 C7 1.428(5)
C6 O2 1.447(3)
C6 H6A 0.9700
C6 H6B 0.9700
C7 H7A 0.9600
C7 H7B 0.9600
C7 H7C 0.9600
C8 C9 1.491(4)
C8 H8A 0.9700
C8 H8B 0.9700
C9 H9A 0.9600
C9 H9B 0.9600
C9 H9C 0.9600
N1 H1A 0.839(10)

loop_
_geom_hbond_atom_site_label_D
_geom_hbond_atom_site_label_H
_geom_hbond_atom_site_label_A
_geom_hbond_site_symmetry_A
_geom_hbond_distance_DH
_geom_hbond_distance_HA
_geom_hbond_distance_DA
_geom_hbond_angle_DHA
N1 H1A O1 2_565 0.839(10) 2.065(12) 2.883(3) 165(2)

loop_
_cod_related_entry_id
_cod_related_entry_database
_cod_related_entry_code
1 ChemSpider 30657449
